data_7131714
loop_
_publ_author_name
'Halford-McGuff, John M'
'Cordes, David B.'
'Watson, Allan J. B.'

_publ_section_title
;
 Synthesis of complex aryl MIDA boronates by Rh-catalyzed [2+2+2]
 cycloaddition.
;
_journal_issue 50
_journal_name_full 'Chemical communications (Cambridge, England)'
_journal_page_first 7759
_journal_page_last 7762
_journal_paper_doi 10.1039/d3cc00761h
_journal_volume 59
_journal_year 2023
_chemical_formula_moiety 'C17 H17 N O3 S'
_chemical_formula_sum 'C17 H17 N O3 S'
_chemical_formula_weight 315.37
_space_group_crystal_system monoclinic
_space_group_IT_number 14
_space_group_name_Hall '-P 2ybc'
_space_group_name_H-M_alt 'P 1 21/c 1'
_atom_sites_solution_hydrogens geom
_atom_sites_solution_primary dual
_audit_creation_date 2022-06-13
_audit_creation_method
;
Olex2 1.5
(compiled 2022.04.07 svn.rca3783a0 for OlexSys, GUI svn.r6498)
;
_audit_update_record
;
2022-06-23 deposited with the CCDC.	2023-05-26 downloaded from the CCDC.
;
_cell_angle_alpha 90
_cell_angle_beta 95.692(2)
_cell_angle_gamma 90
_cell_formula_units_Z 4
_cell_length_a 15.1250(4)
_cell_length_b 7.7985(2)
_cell_length_c 12.6248(3)
_cell_measurement_reflns_used 7905
_cell_measurement_temperature 173
_cell_measurement_theta_max 27.5530
_cell_measurement_theta_min 2.7190
_cell_volume 1481.78(7)
_computing_cell_refinement 'CrysAlisPro 1.171.42.53a (Rigaku OD, 2022)'
_computing_data_reduction 'CrysAlisPro 1.171.42.53a (Rigaku OD, 2022)'
_computing_molecular_graphics 'Olex2 1.5 (Dolomanov et al., 2009)'
_computing_publication_material 'Olex2 1.5 (Dolomanov et al., 2009)'
_computing_structure_refinement 'SHELXL 2018/3 (Sheldrick, 2015)'
_computing_structure_solution 'SHELXT 2018/2 (Sheldrick, 2018)'
_diffrn_ambient_temperature 173
_diffrn_detector 'hybrid photon counting detector'
_diffrn_detector_area_resol_mean 5.8140
_diffrn_detector_type 'Dectris Pilatus 200K'
_diffrn_measured_fraction_theta_full 1.000
_diffrn_measured_fraction_theta_max 0.881
_diffrn_measurement_details
;
List of Runs (angles in degrees, time in seconds):

  # Type    Start    End  Width  t~exp~   \w     \q     \k     \f   Frames
#--------------------------------------------------------------------------
  1  \w     63.00  89.00   0.50   10.00    --    0.00  42.00 -90.00   52
  2  \w    -35.00  76.00   0.50   10.00    --  -12.80  42.00 -30.00  222
  3  \w     51.00  76.00   0.50   10.00    --  -12.80  42.00   0.00   50
  4  \w     36.00  70.00   0.50   10.00    --  -12.80  42.00  30.00   68
  5  \w     39.00  64.00   0.50   10.00    --  -12.80  42.00 120.00   50
  6  \w    -39.00  74.00   0.50   10.00    --  -12.80  42.00 -90.00  226
  7  \w    -28.00  76.00   0.50   10.00    --  -12.80  42.00 150.00  208
  8  \w    -53.00 -26.00   0.50   10.00    --  -12.80  42.00-150.00   54
  9  \w    -11.00  74.00   0.50   10.00    --  -12.80  42.00-150.00  170
 10  \w     48.00  73.00   0.50   10.00    --  -12.80  42.00 -60.00   50
 11  \w     -8.00  74.00   0.50   10.00    --  -12.80  42.00  60.00  164
 12  \w    -83.00 -58.00   0.50   10.00    --  -12.80  42.00 -30.00   50
;
_diffrn_measurement_device 'AFC8: Quarter \c 4 circle'
_diffrn_measurement_device_type 'Rigaku XtaLAB P200K'
_diffrn_measurement_method '\w scans'
_diffrn_measurement_specimen_support Loop
_diffrn_orient_matrix_type 'CrysAlisPro convention (1999,Acta A55,543-557)'
_diffrn_orient_matrix_UB_11 -0.0470538000
_diffrn_orient_matrix_UB_12 -0.0036247000
_diffrn_orient_matrix_UB_13 -0.0035812000
_diffrn_orient_matrix_UB_21 0.0004018000
_diffrn_orient_matrix_UB_22 0.0504406000
_diffrn_orient_matrix_UB_23 0.0467968000
_diffrn_orient_matrix_UB_31 -0.0025116000
_diffrn_orient_matrix_UB_32 0.0756058000
_diffrn_orient_matrix_UB_33 -0.0313998000
_diffrn_radiation_monochromator 'Rigaku Osmic Confocal Optical System'
_diffrn_radiation_probe x-ray
_diffrn_radiation_type 'Mo K\a'
_diffrn_radiation_wavelength 0.71073
_diffrn_reflns_av_R_equivalents 0.0405
_diffrn_reflns_av_unetI/netI 0.0300
_diffrn_reflns_Laue_measured_fraction_full 1.000
_diffrn_reflns_Laue_measured_fraction_max 0.881
_diffrn_reflns_limit_h_max 20
_diffrn_reflns_limit_h_min -20
_diffrn_reflns_limit_k_max 8
_diffrn_reflns_limit_k_min -10
_diffrn_reflns_limit_l_max 15
_diffrn_reflns_limit_l_min -15
_diffrn_reflns_number 19815
_diffrn_reflns_point_group_measured_fraction_full 1.000
_diffrn_reflns_point_group_measured_fraction_max 0.881
_diffrn_reflns_theta_full 25.242
_diffrn_reflns_theta_max 29.110
_diffrn_reflns_theta_min 2.707
_diffrn_source 'Rotating Anode'
_diffrn_source_type 'Rigaku FR-X'
_exptl_absorpt_coefficient_mu 0.231
_exptl_absorpt_correction_T_max 1.00000
_exptl_absorpt_correction_T_min 0.57304
_exptl_absorpt_correction_type multi-scan
_exptl_absorpt_process_details
;
CrysAlisPro 1.171.42.53a (Rigaku Oxford Diffraction, 2022)
Empirical absorption correction using spherical harmonics,
implemented in SCALE3 ABSPACK scaling algorithm.
;
_exptl_crystal_colour colourless
_exptl_crystal_colour_primary colourless
_exptl_crystal_density_diffrn 1.414
_exptl_crystal_description plate
_exptl_crystal_F_000 664
_exptl_crystal_recrystallization_method 'Re-crystallisation from solvent: Dichloromethane/diethyl ether'
_exptl_crystal_size_max 0.3
_exptl_crystal_size_mid 0.24
_exptl_crystal_size_min 0.03
_refine_diff_density_max 0.299
_refine_diff_density_min -0.339
_refine_diff_density_rms 0.040
_refine_ls_extinction_method none
_refine_ls_goodness_of_fit_ref 1.035
_refine_ls_hydrogen_treatment constr
_refine_ls_matrix_type full
_refine_ls_number_parameters 300
_refine_ls_number_reflns 3514
_refine_ls_number_restraints 380
_refine_ls_restrained_S_all 0.986
_refine_ls_R_factor_all 0.0533
_refine_ls_R_factor_gt 0.0393
_refine_ls_shift/su_max 0.000
_refine_ls_shift/su_mean 0.000
_refine_ls_structure_factor_coef Fsqd
_refine_ls_weighting_details 'w=1/[\s^2^(Fo^2^)+(0.0475P)^2^+0.4636P] where P=(Fo^2^+2Fc^2^)/3'
_refine_ls_weighting_scheme calc
_refine_ls_wR_factor_gt 0.0957
_refine_ls_wR_factor_ref 0.1017
_reflns_Friedel_coverage 0.000
_reflns_number_gt 2826
_reflns_number_total 3514
_reflns_threshold_expression 'I > 2\s(I)'
_cod_data_source_file d3cc00761h2.cif
_cod_data_source_block 33
_cod_depositor_comments
;
The following automatic conversions were performed:

data item '_diffrn_radiation_probe' value 'X-ray' was changed to
'x-ray' in accordance with the
/home/data/users/saulius/crontab/automatic-downloads/rss-feeds/RSC/lib/dictionaries/cif_core.dic
dictionary named 'cif_core.dic' version 2.4.2 last updated on
2011-04-26.

Automatic conversion script
Id: cif_fix_values 8170 2020-07-09 18:12:32Z antanas 

 Adding full bibliography for 7131713--7131715.cif.
;
_cod_original_sg_symbol_H-M P21/c
_cod_database_code 7131714
_shelx_shelxl_version_number 2018/3
_shelx_space_group_comment
;
The symmetry employed for this shelxl refinement is uniquely defined
by the following loop, which should always be used as a source of
symmetry information in preference to the above space-group names.
They are only intended as comments.
;
_shelx_estimated_absorpt_t_max 0.993
_shelx_estimated_absorpt_t_min 0.934
_olex2_refinement_description
;
1. Fixed Uiso
 At 1.2 times of:
  All C(H) groups, All C(H,H) groups
 At 1.5 times of:
  All C(H,H,H) groups
2. Restrained distances
 O6-C5 = O6A-C9
 1.36 with sigma of 0.02
 C8-C9 = C8A-C5
 1.5 with sigma of 0.02
 O6A-C7A = O6-C7
 1.45 with sigma of 0.02
 C8-C7 = C7A-C8A
 1.51 with sigma of 0.02
 C4-C3 = C4-C5 = C9-C5 = C5A-C9A = C9-C10 = C4A-C5A = C4A-C3A = C10-C11 = C3-
 C11 = C11A-C3A = C10A-C11A = C9A-C10A
 1.39 with sigma of 0.02
 C11A-C12A = C2A-C3A
 1.51 with sigma of 0.02
3. Uiso/Uaniso restraints and constraints
O6 \\sim O6A \\sim C2 \\sim C3 \\sim C4 \\sim C5 \\sim C7 \\sim C8 \\sim C9
\\sim C10 \\sim C11 \\sim C12 \\sim C2A \\sim C3A \\sim C4A \\sim C5A \\sim C7A
\\sim C8A \\sim C9A \\sim C10A \\sim C11A \\sim C12A: within 2A with sigma of
0.04 and sigma for terminal atoms of 0.08 within 2A
4. Others
 Sof(O6A)=Sof(C2A)=Sof(H2AA)=Sof(H2AB)=Sof(C3A)=Sof(C4A)=Sof(H4A)=Sof(C5A)=
 Sof(C7A)=Sof(H7AA)=Sof(H7AB)=Sof(C8A)=Sof(H8AA)=Sof(H8AB)=Sof(C9A)=Sof(C10A)=
 Sof(H10A)=Sof(C11A)=Sof(C12A)=Sof(H12C)=Sof(H12D)=1-FVAR(1)
 Sof(O6)=Sof(C2)=Sof(H2A)=Sof(H2B)=Sof(C3)=Sof(C4)=Sof(H4)=Sof(C5)=Sof(C7)=
 Sof(H7A)=Sof(H7B)=Sof(C8)=Sof(H8A)=Sof(H8B)=Sof(C9)=Sof(C10)=Sof(H10)=Sof(C11)=
 Sof(C12)=Sof(H12A)=Sof(H12B)=FVAR(1)
5.a Secondary CH2 refined with riding coordinates:
 C2(H2A,H2B), C7(H7A,H7B), C8(H8A,H8B), C12(H12A,H12B), C2A(H2AA,H2AB),
 C7A(H7AA,H7AB), C8A(H8AA,H8AB), C12A(H12C,H12D)
5.b Aromatic/amide H refined with riding coordinates:
 C14(H14), C15(H15), C17(H17), C18(H18), C4(H4), C10(H10), C4A(H4A), C10A(H10A)
5.c Idealised Me refined as rotating group:
 C19(H19A,H19B,H19C)
;

loop_
_space_group_symop_operation_xyz
'x, y, z'
'-x, y+1/2, -z+1/2'
'-x, -y, -z'
'x, -y-1/2, z-1/2'

loop_
_atom_site_label
_atom_site_type_symbol
_atom_site_fract_x
_atom_site_fract_y
_atom_site_fract_z
_atom_site_U_iso_or_equiv
_atom_site_adp_type
_atom_site_occupancy
_atom_site_site_symmetry_order
_atom_site_calc_flag
_atom_site_refinement_flags_posn
_atom_site_refinement_flags_adp
_atom_site_refinement_flags_occupancy
_atom_site_disorder_assembly
_atom_site_disorder_group
S1 S 0.29614(2) 0.65708(5) 0.76430(3) 0.03783(13) Uani 1 1 d . . . . .
O1 O 0.25512(8) 0.82245(16) 0.75789(11) 0.0536(3) Uani 1 1 d . . . . .
O2 O 0.32027(8) 0.57948(18) 0.86547(8) 0.0512(3) Uani 1 1 d . . . . .
O6 O 0.02893(18) 0.2015(4) 0.32611(19) 0.0531(9) Uani 0.550(5) 1 d D U P A 1
O6A O 0.1060(2) -0.1081(4) 0.4666(3) 0.0486(10) Uani 0.450(5) 1 d D U P A 2
N1 N 0.22717(8) 0.52696(17) 0.69945(10) 0.0351(3) Uani 1 1 d . . . . .
C13 C 0.39221(9) 0.66796(19) 0.69590(11) 0.0298(3) Uani 1 1 d . . . . .
C14 C 0.46605(10) 0.5711(2) 0.73168(12) 0.0340(3) Uani 1 1 d . . . . .
H14 H 0.465509 0.501721 0.793489 0.041 Uiso 1 1 calc R U . . .
C15 C 0.54068(10) 0.5765(2) 0.67625(13) 0.0369(3) Uani 1 1 d . . . . .
H15 H 0.591828 0.512133 0.701437 0.044 Uiso 1 1 calc R U . . .
C16 C 0.54190(10) 0.6742(2) 0.58471(12) 0.0353(3) Uani 1 1 d . . . . .
C17 C 0.46676(10) 0.7689(2) 0.54968(11) 0.0352(3) Uani 1 1 d . . . . .
H17 H 0.466526 0.835374 0.486592 0.042 Uiso 1 1 calc R U . . .
C18 C 0.39250(10) 0.76802(19) 0.60504(12) 0.0336(3) Uani 1 1 d . . . . .
H18 H 0.342053 0.835274 0.581155 0.040 Uiso 1 1 calc R U . . .
C19 C 0.62277(12) 0.6783(3) 0.52426(15) 0.0513(5) Uani 1 1 d . . . . .
H19A H 0.605795 0.647785 0.449704 0.077 Uiso 1 1 calc R U . . .
H19B H 0.666731 0.595894 0.555757 0.077 Uiso 1 1 calc R U . . .
H19C H 0.648437 0.793741 0.527954 0.077 Uiso 1 1 calc R U . . .
C2 C 0.1809(9) 0.5761(15) 0.5885(12) 0.051(3) Uani 0.550(5) 1 d . U P A 1
H2A H 0.130192 0.654111 0.595523 0.062 Uiso 0.550(5) 1 calc R U P A 1
H2B H 0.223237 0.633296 0.544916 0.062 Uiso 0.550(5) 1 calc R U P A 1
C3 C 0.1507(18) 0.415(2) 0.5408(16) 0.033(2) Uani 0.550(5) 1 d D U P A 1
C4 C 0.0965(6) 0.4027(9) 0.4462(6) 0.0366(13) Uani 0.550(5) 1 d D U P A 1
H4 H 0.073180 0.499317 0.407013 0.044 Uiso 0.550(5) 1 calc R U P A 1
C5 C 0.0801(6) 0.2393(9) 0.4152(6) 0.0350(13) Uani 0.550(5) 1 d D U P A 1
C7 C 0.0302(3) 0.0162(6) 0.3131(3) 0.0397(11) Uani 0.550(5) 1 d D U P A 1
H7A H 0.056932 -0.014085 0.247069 0.048 Uiso 0.550(5) 1 calc R U P A 1
H7B H -0.031066 -0.029695 0.307923 0.048 Uiso 0.550(5) 1 calc R U P A 1
C8 C 0.0853(2) -0.0606(5) 0.4098(4) 0.0364(8) Uani 0.550(5) 1 d D U P A 1
H8A H 0.048506 -0.133262 0.452411 0.044 Uiso 0.550(5) 1 calc R U P A 1
H8B H 0.135846 -0.128714 0.388455 0.044 Uiso 0.550(5) 1 calc R U P A 1
C9 C 0.1162(5) 0.0978(9) 0.4688(5) 0.0288(12) Uani 0.550(5) 1 d D U P A 1
C10 C 0.1693(6) 0.1191(12) 0.5643(6) 0.0334(14) Uani 0.550(5) 1 d D U P A 1
H10 H 0.194321 0.022287 0.601928 0.040 Uiso 0.550(5) 1 calc R U P A 1
C11 C 0.1855(12) 0.2837(17) 0.6041(11) 0.0270(18) Uani 0.550(5) 1 d D U P A 1
C12 C 0.2406(9) 0.3489(17) 0.6990(11) 0.037(3) Uani 0.550(5) 1 d . U P A 1
H12A H 0.222015 0.296464 0.764629 0.044 Uiso 0.550(5) 1 calc R U P A 1
H12B H 0.304115 0.322064 0.694284 0.044 Uiso 0.550(5) 1 calc R U P A 1
C2A C 0.2486(11) 0.3304(19) 0.7112(12) 0.0246(17) Uani 0.450(5) 1 d D U P A 2
H2AA H 0.312687 0.306680 0.709324 0.030 Uiso 0.450(5) 1 calc R U P A 2
H2AB H 0.228196 0.281948 0.777041 0.030 Uiso 0.450(5) 1 calc R U P A 2
C3A C 0.1941(15) 0.265(2) 0.6126(15) 0.034(3) Uani 0.450(5) 1 d D U P A 2
C4A C 0.1789(7) 0.0921(13) 0.5914(8) 0.0293(15) Uani 0.450(5) 1 d D U P A 2
H4A H 0.201847 0.004300 0.638539 0.035 Uiso 0.450(5) 1 calc R U P A 2
C5A C 0.1287(6) 0.0574(13) 0.4984(6) 0.0297(13) Uani 0.450(5) 1 d D U P A 2
C7A C 0.0567(3) -0.0982(7) 0.3624(4) 0.0431(13) Uani 0.450(5) 1 d D U P A 2
H7AA H -0.000341 -0.160385 0.362590 0.052 Uiso 0.450(5) 1 calc R U P A 2
H7AB H 0.091269 -0.151563 0.308536 0.052 Uiso 0.450(5) 1 calc R U P A 2
C8A C 0.0393(3) 0.0907(9) 0.3353(4) 0.0407(13) Uani 0.450(5) 1 d D U P A 2
H8AA H -0.024641 0.119006 0.333452 0.049 Uiso 0.450(5) 1 calc R U P A 2
H8AB H 0.060733 0.121325 0.266121 0.049 Uiso 0.450(5) 1 calc R U P A 2
C9A C 0.0944(5) 0.1813(11) 0.4290(6) 0.0310(16) Uani 0.450(5) 1 d D U P A 2
C10A C 0.1080(7) 0.3535(12) 0.4569(9) 0.044(2) Uani 0.450(5) 1 d D U P A 2
H10A H 0.082977 0.439822 0.410051 0.053 Uiso 0.450(5) 1 calc R U P A 2
C11A C 0.158(2) 0.404(2) 0.5532(19) 0.035(3) Uani 0.450(5) 1 d D U P A 2
C12A C 0.1832(9) 0.5808(13) 0.6012(13) 0.031(2) Uani 0.450(5) 1 d D U P A 2
H12C H 0.223159 0.644816 0.557845 0.037 Uiso 0.450(5) 1 calc R U P A 2
H12D H 0.130024 0.651074 0.610768 0.037 Uiso 0.450(5) 1 calc R U P A 2

loop_
_atom_site_aniso_label
_atom_site_aniso_U_11
_atom_site_aniso_U_22
_atom_site_aniso_U_33
_atom_site_aniso_U_23
_atom_site_aniso_U_13
_atom_site_aniso_U_12
S1 0.0328(2) 0.0494(3) 0.0323(2) -0.00934(17) 0.00772(14) -0.00535(17)
O1 0.0428(7) 0.0519(8) 0.0684(9) -0.0212(6) 0.0160(6) 0.0011(6)
O2 0.0472(7) 0.0805(9) 0.0265(6) -0.0057(5) 0.0069(5) -0.0197(6)
O6 0.0675(17) 0.0441(17) 0.0429(14) -0.0014(12) -0.0181(11) -0.0001(13)
O6A 0.0515(18) 0.0408(18) 0.053(2) -0.0063(15) 0.0012(15) -0.0048(13)
N1 0.0297(6) 0.0422(8) 0.0329(7) -0.0004(6) 0.0004(5) -0.0011(6)
C13 0.0291(7) 0.0346(8) 0.0258(7) -0.0049(6) 0.0033(5) -0.0030(6)
C14 0.0360(7) 0.0353(8) 0.0302(7) 0.0033(6) 0.0006(6) -0.0018(6)
C15 0.0315(7) 0.0334(8) 0.0453(9) -0.0015(7) 0.0021(6) 0.0025(6)
C16 0.0362(8) 0.0346(8) 0.0361(8) -0.0114(6) 0.0089(6) -0.0088(6)
C17 0.0422(8) 0.0369(8) 0.0264(7) 0.0003(6) 0.0028(6) -0.0088(7)
C18 0.0345(7) 0.0330(8) 0.0321(7) 0.0002(6) -0.0020(6) 0.0003(6)
C19 0.0458(9) 0.0589(11) 0.0527(11) -0.0175(9) 0.0218(8) -0.0130(9)
C2 0.040(4) 0.077(6) 0.034(3) 0.012(3) -0.011(2) 0.012(4)
C3 0.023(3) 0.050(4) 0.026(5) 0.009(3) -0.002(3) 0.003(2)
C4 0.033(3) 0.045(3) 0.028(2) 0.016(2) -0.0143(17) 0.005(2)
C5 0.026(3) 0.049(4) 0.028(2) 0.007(3) -0.0075(16) 0.005(3)
C7 0.0378(18) 0.047(3) 0.035(2) -0.0113(19) 0.0061(15) -0.0095(19)
C8 0.0332(18) 0.043(2) 0.034(2) -0.0013(18) 0.0069(16) -0.0004(15)
C9 0.024(3) 0.038(4) 0.025(4) 0.004(2) 0.000(2) 0.003(2)
C10 0.026(2) 0.038(3) 0.036(4) 0.013(2) 0.002(2) 0.009(2)
C11 0.022(4) 0.035(3) 0.025(3) -0.002(3) 0.002(2) 0.002(3)
C12 0.025(3) 0.055(6) 0.029(3) 0.018(2) 0.001(2) 0.008(2)
C2A 0.027(3) 0.021(3) 0.024(3) 0.005(3) -0.007(2) -0.001(3)
C3A 0.016(3) 0.046(5) 0.043(5) 0.010(3) 0.006(3) 0.007(3)
C4A 0.021(3) 0.030(3) 0.036(4) 0.004(3) -0.001(3) 0.001(2)
C5A 0.023(3) 0.039(4) 0.026(4) 0.002(2) 0.000(3) 0.002(2)
C7A 0.035(2) 0.057(3) 0.038(3) -0.010(2) 0.0081(19) -0.005(2)
C8A 0.039(2) 0.051(4) 0.033(2) -0.011(3) 0.0046(17) -0.004(3)
C9A 0.021(3) 0.048(5) 0.024(4) -0.001(3) -0.001(2) 0.005(3)
C10A 0.028(3) 0.068(6) 0.035(3) 0.034(4) -0.006(2) 0.012(3)
C11A 0.028(6) 0.052(6) 0.023(5) -0.004(5) -0.002(3) -0.007(5)
C12A 0.031(4) 0.022(3) 0.039(5) -0.002(3) -0.002(3) -0.009(3)

loop_
_atom_type_symbol
_atom_type_description
_atom_type_scat_dispersion_real
_atom_type_scat_dispersion_imag
_atom_type_scat_source
C C 0.0033 0.0016 'International Tables Vol C Tables 4.2.6.8 and 6.1.1.4'
H H 0.0000 0.0000 'International Tables Vol C Tables 4.2.6.8 and 6.1.1.4'
N N 0.0061 0.0033 'International Tables Vol C Tables 4.2.6.8 and 6.1.1.4'
O O 0.0106 0.0060 'International Tables Vol C Tables 4.2.6.8 and 6.1.1.4'
S S 0.1246 0.1234 'International Tables Vol C Tables 4.2.6.8 and 6.1.1.4'

loop_
_geom_angle_atom_site_label_1
_geom_angle_atom_site_label_2
_geom_angle_atom_site_label_3
_geom_angle
_geom_angle_site_symmetry_1
_geom_angle_site_symmetry_3
_geom_angle_publ_flag
O1 S1 N1 106.41(7) . . ?
O1 S1 C13 107.62(7) . . ?
O2 S1 O1 120.26(8) . . ?
O2 S1 N1 106.35(7) . . ?
O2 S1 C13 107.96(7) . . ?
N1 S1 C13 107.66(6) . . ?
C5 O6 C7 107.6(4) . . ?
C5A O6A C7A 107.7(4) . . ?
C2 N1 S1 120.8(4) . . ?
C12 N1 S1 122.4(5) . . ?
C12 N1 C2 107.1(7) . . ?
C2A N1 S1 116.6(5) . . ?
C12A N1 S1 118.8(4) . . ?
C12A N1 C2A 116.6(7) . . ?
C14 C13 S1 119.35(11) . . ?
C14 C13 C18 120.49(13) . . ?
C18 C13 S1 120.12(11) . . ?
C13 C14 H14 120.4 . . ?
C15 C14 C13 119.26(14) . . ?
C15 C14 H14 120.4 . . ?
C14 C15 H15 119.5 . . ?
C16 C15 C14 121.09(14) . . ?
C16 C15 H15 119.5 . . ?
C15 C16 C17 118.64(13) . . ?
C15 C16 C19 120.87(15) . . ?
C17 C16 C19 120.48(15) . . ?
C16 C17 H17 119.4 . . ?
C18 C17 C16 121.11(14) . . ?
C18 C17 H17 119.4 . . ?
C13 C18 H18 120.3 . . ?
C17 C18 C13 119.39(14) . . ?
C17 C18 H18 120.3 . . ?
C16 C19 H19A 109.5 . . ?
C16 C19 H19B 109.5 . . ?
C16 C19 H19C 109.5 . . ?
H19A C19 H19B 109.5 . . ?
H19A C19 H19C 109.5 . . ?
H19B C19 H19C 109.5 . . ?
N1 C2 H2A 110.8 . . ?
N1 C2 H2B 110.8 . . ?
H2A C2 H2B 108.8 . . ?
C3 C2 N1 104.9(10) . . ?
C3 C2 H2A 110.8 . . ?
C3 C2 H2B 110.8 . . ?
C4 C3 C2 123.8(14) . . ?
C11 C3 C2 108.6(11) . . ?
C11 C3 C4 127.5(13) . . ?
C3 C4 H4 123.4 . . ?
C5 C4 C3 113.2(8) . . ?
C5 C4 H4 123.4 . . ?
O6 C5 C4 121.9(4) . . ?
O6 C5 C9 113.9(6) . . ?
C4 C5 C9 124.1(6) . . ?
O6 C7 H7A 110.1 . . ?
O6 C7 H7B 110.1 . . ?
O6 C7 C8 108.1(3) . . ?
H7A C7 H7B 108.4 . . ?
C8 C7 H7A 110.1 . . ?
C8 C7 H7B 110.1 . . ?
C7 C8 H8A 111.5 . . ?
C7 C8 H8B 111.5 . . ?
H8A C8 H8B 109.4 . . ?
C9 C8 C7 101.1(3) . . ?
C9 C8 H8A 111.5 . . ?
C9 C8 H8B 111.5 . . ?
C5 C9 C8 109.1(5) . . ?
C5 C9 C10 119.8(6) . . ?
C10 C9 C8 131.0(6) . . ?
C9 C10 H10 120.4 . . ?
C9 C10 C11 119.2(8) . . ?
C11 C10 H10 120.4 . . ?
C3 C11 C10 115.9(11) . . ?
C3 C11 C12 111.5(11) . . ?
C10 C11 C12 132.3(13) . . ?
N1 C12 C11 105.8(10) . . ?
N1 C12 H12A 110.6 . . ?
N1 C12 H12B 110.6 . . ?
C11 C12 H12A 110.6 . . ?
C11 C12 H12B 110.6 . . ?
H12A C12 H12B 108.7 . . ?
N1 C2A H2AA 111.9 . . ?
N1 C2A H2AB 111.9 . . ?
H2AA C2A H2AB 109.6 . . ?
C3A C2A N1 99.3(12) . . ?
C3A C2A H2AA 111.9 . . ?
C3A C2A H2AB 111.9 . . ?
C4A C3A C2A 123.6(15) . . ?
C4A C3A C11A 127.0(15) . . ?
C11A C3A C2A 109.3(13) . . ?
C3A C4A H4A 122.4 . . ?
C5A C4A C3A 115.3(10) . . ?
C5A C4A H4A 122.4 . . ?
C4A C5A O6A 122.5(6) . . ?
C4A C5A C9A 123.7(8) . . ?
C9A C5A O6A 113.8(6) . . ?
O6A C7A H7AA 110.0 . . ?
O6A C7A H7AB 110.0 . . ?
O6A C7A C8A 108.5(4) . . ?
H7AA C7A H7AB 108.4 . . ?
C8A C7A H7AA 110.0 . . ?
C8A C7A H7AB 110.0 . . ?
C7A C8A H8AA 111.5 . . ?
C7A C8A H8AB 111.5 . . ?
C7A C8A C9A 101.6(5) . . ?
H8AA C8A H8AB 109.3 . . ?
C9A C8A H8AA 111.5 . . ?
C9A C8A H8AB 111.5 . . ?
C5A C9A C8A 107.9(6) . . ?
C5A C9A C10A 118.6(7) . . ?
C10A C9A C8A 133.3(7) . . ?
C9A C10A H10A 118.9 . . ?
C9A C10A C11A 122.2(10) . . ?
C11A C10A H10A 118.9 . . ?
C3A C11A C10A 113.0(14) . . ?
C3A C11A C12A 114.7(13) . . ?
C10A C11A C12A 132.2(16) . . ?
N1 C12A C11A 98.9(10) . . ?
N1 C12A H12C 112.0 . . ?
N1 C12A H12D 112.0 . . ?
C11A C12A H12C 112.0 . . ?
C11A C12A H12D 112.0 . . ?
H12C C12A H12D 109.7 . . ?

loop_
_geom_bond_atom_site_label_1
_geom_bond_atom_site_label_2
_geom_bond_distance
_geom_bond_site_symmetry_2
_geom_bond_publ_flag
S1 O1 1.4300(14) . ?
S1 O2 1.4278(12) . ?
S1 N1 1.6183(13) . ?
S1 C13 1.7643(14) . ?
O6 C5 1.333(8) . ?
O6 C7 1.455(5) . ?
O6A C5A 1.385(11) . ?
O6A C7A 1.448(5) . ?
N1 C2 1.551(15) . ?
N1 C12 1.404(14) . ?
N1 C2A 1.571(16) . ?
N1 C12A 1.413(16) . ?
C13 C14 1.386(2) . ?
C13 C18 1.388(2) . ?
C14 H14 0.9500 . ?
C14 C15 1.387(2) . ?
C15 H15 0.9500 . ?
C15 C16 1.386(2) . ?
C16 C17 1.390(2) . ?
C16 C19 1.505(2) . ?
C17 H17 0.9500 . ?
C17 C18 1.381(2) . ?
C18 H18 0.9500 . ?
C19 H19A 0.9800 . ?
C19 H19B 0.9800 . ?
C19 H19C 0.9800 . ?
C2 H2A 0.9900 . ?
C2 H2B 0.9900 . ?
C2 C3 1.446(15) . ?
C3 C4 1.384(12) . ?
C3 C11 1.373(12) . ?
C4 H4 0.9500 . ?
C4 C5 1.348(10) . ?
C5 C9 1.379(5) . ?
C7 H7A 0.9900 . ?
C7 H7B 0.9900 . ?
C7 C8 1.530(6) . ?
C8 H8A 0.9900 . ?
C8 H8B 0.9900 . ?
C8 C9 1.494(8) . ?
C9 C10 1.391(7) . ?
C10 H10 0.9500 . ?
C10 C11 1.391(11) . ?
C11 C12 1.481(14) . ?
C12 H12A 0.9900 . ?
C12 H12B 0.9900 . ?
C2A H2AA 0.9900 . ?
C2A H2AB 0.9900 . ?
C2A C3A 1.512(16) . ?
C3A C4A 1.388(15) . ?
C3A C11A 1.396(15) . ?
C4A H4A 0.9500 . ?
C4A C5A 1.360(9) . ?
C5A C9A 1.371(7) . ?
C7A H7AA 0.9900 . ?
C7A H7AB 0.9900 . ?
C7A C8A 1.529(7) . ?
C8A H8AA 0.9900 . ?
C8A H8AB 0.9900 . ?
C8A C9A 1.549(10) . ?
C9A C10A 1.399(11) . ?
C10A H10A 0.9500 . ?
C10A C11A 1.423(14) . ?
C11A C12A 1.539(16) . ?
C12A H12C 0.9900 . ?
C12A H12D 0.9900 . ?

loop_
_geom_torsion_atom_site_label_1
_geom_torsion_atom_site_label_2
_geom_torsion_atom_site_label_3
_geom_torsion_atom_site_label_4
_geom_torsion
_geom_torsion_site_symmetry_1
_geom_torsion_site_symmetry_2
_geom_torsion_site_symmetry_3
_geom_torsion_site_symmetry_4
_geom_torsion_publ_flag
S1 N1 C2 C3 160.9(14) . . . . ?
S1 N1 C12 C11 -159.7(8) . . . . ?
S1 N1 C2A C3A -159.7(10) . . . . ?
S1 N1 C12A C11A 158.9(15) . . . . ?
S1 C13 C14 C15 178.39(11) . . . . ?
S1 C13 C18 C17 -177.02(11) . . . . ?
O1 S1 N1 C2 45.9(6) . . . . ?
O1 S1 N1 C12 -172.5(7) . . . . ?
O1 S1 N1 C2A -169.5(7) . . . . ?
O1 S1 N1 C12A 42.7(7) . . . . ?
O1 S1 C13 C14 146.48(12) . . . . ?
O1 S1 C13 C18 -35.77(14) . . . . ?
O2 S1 N1 C2 175.2(6) . . . . ?
O2 S1 N1 C12 -43.2(7) . . . . ?
O2 S1 N1 C2A -40.1(7) . . . . ?
O2 S1 N1 C12A 172.0(7) . . . . ?
O2 S1 C13 C14 15.28(14) . . . . ?
O2 S1 C13 C18 -166.97(12) . . . . ?
O6 C5 C9 C8 -0.7(8) . . . . ?
O6 C5 C9 C10 -178.5(8) . . . . ?
O6 C7 C8 C9 -3.4(4) . . . . ?
O6A C5A C9A C8A 0.3(9) . . . . ?
O6A C5A C9A C10A 175.6(8) . . . . ?
O6A C7A C8A C9A 6.8(5) . . . . ?
N1 S1 C13 C14 -99.17(12) . . . . ?
N1 S1 C13 C18 78.58(13) . . . . ?
N1 C2 C3 C4 172(2) . . . . ?
N1 C2 C3 C11 -9(3) . . . . ?
N1 C2A C3A C4A -170.4(18) . . . . ?
N1 C2A C3A C11A 6(2) . . . . ?
C13 S1 N1 C2 -69.2(6) . . . . ?
C13 S1 N1 C12 72.3(7) . . . . ?
C13 S1 N1 C2A 75.4(7) . . . . ?
C13 S1 N1 C12A -72.5(7) . . . . ?
C13 C14 C15 C16 -1.3(2) . . . . ?
C14 C13 C18 C17 0.7(2) . . . . ?
C14 C15 C16 C17 0.7(2) . . . . ?
C14 C15 C16 C19 -179.40(14) . . . . ?
C15 C16 C17 C18 0.7(2) . . . . ?
C16 C17 C18 C13 -1.4(2) . . . . ?
C18 C13 C14 C15 0.6(2) . . . . ?
C19 C16 C17 C18 -179.22(14) . . . . ?
C2 N1 C12 C11 -13.7(13) . . . . ?
C2 C3 C4 C5 177(2) . . . . ?
C2 C3 C11 C10 -174.3(17) . . . . ?
C2 C3 C11 C12 1(3) . . . . ?
C3 C4 C5 O6 179.8(16) . . . . ?
C3 C4 C5 C9 -2.7(19) . . . . ?
C3 C11 C12 N1 9(2) . . . . ?
C4 C3 C11 C10 5(4) . . . . ?
C4 C3 C11 C12 180(2) . . . . ?
C4 C5 C9 C8 -178.4(8) . . . . ?
C4 C5 C9 C10 3.7(12) . . . . ?
C5 O6 C7 C8 3.2(6) . . . . ?
C5 C9 C10 C11 -0.2(15) . . . . ?
C7 O6 C5 C4 176.2(8) . . . . ?
C7 O6 C5 C9 -1.6(8) . . . . ?
C7 C8 C9 C5 2.5(6) . . . . ?
C7 C8 C9 C10 180.0(8) . . . . ?
C8 C9 C10 C11 -177.5(10) . . . . ?
C9 C10 C11 C3 -4(2) . . . . ?
C9 C10 C11 C12 -177.2(15) . . . . ?
C10 C11 C12 N1 -177.5(16) . . . . ?
C11 C3 C4 C5 -2(4) . . . . ?
C12 N1 C2 C3 14.2(17) . . . . ?
C2A N1 C12A C11A 11.0(19) . . . . ?
C2A C3A C4A C5A -179.6(17) . . . . ?
C2A C3A C11A C10A 178(2) . . . . ?
C2A C3A C11A C12A 0(4) . . . . ?
C3A C4A C5A O6A -178.7(13) . . . . ?
C3A C4A C5A C9A -0.3(19) . . . . ?
C3A C11A C12A N1 -7(3) . . . . ?
C4A C3A C11A C10A -6(4) . . . . ?
C4A C3A C11A C12A 176(2) . . . . ?
C4A C5A C9A C8A -178.3(10) . . . . ?
C4A C5A C9A C10A -2.9(14) . . . . ?
C5A O6A C7A C8A -7.0(6) . . . . ?
C5A C9A C10A C11A 2(2) . . . . ?
C7A O6A C5A C4A -177.2(9) . . . . ?
C7A O6A C5A C9A 4.3(8) . . . . ?
C7A C8A C9A C5A -4.3(7) . . . . ?
C7A C8A C9A C10A -178.8(10) . . . . ?
C8A C9A C10A C11A 176(2) . . . . ?
C9A C10A C11A C3A 2(4) . . . . ?
C9A C10A C11A C12A 179(3) . . . . ?
C10A C11A C12A N1 176(3) . . . . ?
C11A C3A C4A C5A 5(3) . . . . ?
C12A N1 C2A C3A -11.1(15) . . . . ?
